data_2003711
loop_
_publ_author_name
'Adams, H.'
'Bailey, N. A.'
'Jones, D. N.'
'Aversa, M. C.'
'Bonaccorsi, P.'
'Giannetto, P.'

_publ_section_title
;
 An Enantiopure Isobornylsulfinylcyclohexene Derivative,
 C~19~H~30~O~5~S
;
_journal_issue 7
_journal_name_full 'Acta Crystallographica Section C'
_journal_page_first 1357
_journal_page_last 1359
_journal_paper_doi 10.1107/S0108270195000746
_journal_volume 51
_journal_year 1995
_chemical_formula_sum 'C19 H30 O5 S'
_chemical_formula_weight 370.51
_space_group_IT_number 19
_symmetry_cell_setting orthorhombic
_symmetry_space_group_name_Hall 'P 2ac 2ab'
_symmetry_space_group_name_H-M 'P 21 21 21'
_atom_type_scat_source IntTabIV
_cell_angle_alpha 90
_cell_angle_beta 90
_cell_angle_gamma 90
_cell_formula_units_Z 4
_cell_length_a 6.755(5)
_cell_length_b 7.068(7)
_cell_length_c 40.62(5)
_cell_measurement_reflns_used 18
_cell_measurement_temperature 288
_cell_measurement_theta_max 7
_cell_measurement_theta_min 2
_cell_volume 1939(3)
_diffrn_measurement_device 'Nicolet R3'
_diffrn_measurement_method \w
_diffrn_radiation_type MoK\a
_diffrn_radiation_wavelength 0.71073
_diffrn_reflns_av_R_equivalents 0.0357
_diffrn_reflns_limit_h_max 6
_diffrn_reflns_limit_h_min 0
_diffrn_reflns_limit_k_max 6
_diffrn_reflns_limit_k_min -6
_diffrn_reflns_limit_l_max 39
_diffrn_reflns_limit_l_min -39
_diffrn_reflns_number 3655
_diffrn_reflns_theta_max 20
_diffrn_standards_decay_% 0
_diffrn_standards_interval_count 200
_diffrn_standards_interval_time 300
_diffrn_standards_number 1
_exptl_absorpt_coefficient_mu 0.183
_exptl_absorpt_correction_type none
_exptl_crystal_colour Colourless
_exptl_crystal_density_diffrn 1.269
_exptl_crystal_description Block
_exptl_crystal_size_max 0.60
_exptl_crystal_size_mid 0.40
_exptl_crystal_size_min 0.20
_exptl_crystal_size_rad 0.4?
_refine_diff_density_max 0.55
_refine_diff_density_min -0.51
_refine_ls_extinction_method none
_refine_ls_goodness_of_fit_obs 1.710
_refine_ls_hydrogen_treatment 'refxyz using a riding mode'
_refine_ls_number_parameters 226
_refine_ls_number_reflns 1567
_refine_ls_R_factor_obs 0.0766
_refine_ls_shift/esd_max 0.013
_refine_ls_structure_factor_coef F
_refine_ls_weighting_scheme unit
_refine_ls_wR_factor_obs 0.0773
_reflns_number_observed 1567
_reflns_number_total 2241
_reflns_observed_criterion F>3\s(F)
_cod_data_source_file na1130.cif
_cod_data_source_block na1130a
_cod_original_formula_sum 'C19 H30 O5 S1'
_cod_database_code 2003711

loop_
_symmetry_equiv_pos_as_xyz
x,y,z
1/2-x,-y,1/2+z
-x,1/2+y,1/2-z
1/2+x,1/2-y,-z

loop_
_atom_site_label
_atom_site_fract_x
_atom_site_fract_y
_atom_site_fract_z
_atom_site_U_iso_or_equiv
S(1) .5183(5) .8788(3) .3572(1) .078(1)
O(1) .7218(13) .8751(12) .3419(2) .132(4)
O(2) .3270(11) .4195(9) .2796(1) .077(3)
O(3) -.1132(11) .2478(10) .3008(2) .101(3)
O(4) .1451(10) .0464(10) .3015(1) .075(3)
O(5) .9436(10) 1.0385(13) .3896(3) .158(5)
C(1) .4017(15) .6575(13) .3492(2) .062(4)
C(2) .2019(14) .6315(14) .3632(2) .077(4)
C(3) .0713(14) .5092(14) .3405(3) .084(4)
C(4) .1839(13) .3320(12) .3305(2) .061(4)
C(5) .3760(14) .3782(14) .3123(2) .067(4)
C(6) .4848(17) .5453(12) .3265(2) .068(4)
C(7) .0498(16) .2092(14) .3083(2) .072(4)
C(8) .0416(18) -.0763(14) .2800(2) .099(5)
C(9) .5584(14) .8529(12) .4009(2) .060(3)
C(10) .6152(12) 1.0359(11) .4169(2) .047(3)
C(11) .4506(14) 1.1807(12) .4180(2) .072(4)
C(12) .5125(18) 1.3165(13) .4459(2) .088(5)
C(13) .7112(19) 1.2341(14) .4570(2) .086(5)
C(14) .8566(19) 1.2799(17) .4280(3) .112(6)
C(15) .7853(14) 1.1466(15) .4020(3) .089(4)
C(16) .674(2) 1.0232(15) .4543(2) .100(5)
C(17) .867(3) .9131(18) .4595(3) .236(11)
C(18) .514(3) .9474(18) .4753(3) .254(14)
C(19) .476(3) .387(2) .2565(2) .148(7)
H(O5) .8996 .9633 .3713 .195
H(2A) .2131 .5905 .3842 .096
H(2B) .1408 .7532 .3659 .096
H(3A) .0374 .5802 .3211 .104
H(3B) -.0473 .4738 .3519 .104
H(4) .2193 .2650 .3502 .089
H(5) .4621 .2707 .3142 .082
H(6) .6169 .5721 .3191 .078
H(8A) .1163 -.1905 .2770 .096
H(8B) .0233 -.0151 .2591 .096
H(8C) -.0852 -.1063 .2893 .096
H(9A) .6626 .7627 .4043 .067
H(9B) .4387 .8074 .4108 .067
H(11A) .4406 1.2470 .3974 .082
H(11B) .3263 1.1214 .4230 .082
H(12A) .4178 1.3152 .4636 .111
H(12B) .5278 1.4434 .4379 .111
H(13) .7584 1.2768 .4780 .093
H(14A) .9915 1.2543 .4340 .146
H(14B) .8447 1.4093 .4211 .146
H(15) .7354 1.2096 .3827 .120
H(17A) .9675 .9628 .4452 .060
H(17B) .8457 .7818 .4546 .060
H(17C) .9087 .9257 .4820 .060
H(18A) .5201 .8117 .4754 .147
H(18B) .3877 .9869 .4668 .147
H(18C) .5291 .9941 .4973 .147
H(19A) .4294 .4219 .2350 .161
H(19B) .5106 .2552 .2565 .161
H(19C) .5902 .4612 .2619 .161

loop_
_geom_angle_atom_site_label_1
_geom_angle_atom_site_label_2
_geom_angle_atom_site_label_3
_geom_angle
_geom_angle_publ_flag
O(1) S(1) C(1) 108.2(5) yes
C(1) S(1) C(9) 99.0(4) yes
C(7) O(4) C(8) 114.4(8) yes
S(1) C(1) C(6) 117.4(8) yes
C(1) C(2) C(3) 111.3(8) yes
C(3) C(4) C(5) 112.2(7) yes
C(5) C(4) C(7) 109.6(7) yes
O(2) C(5) C(6) 108.4(7) yes
C(1) C(6) C(5) 121.6(10) yes
O(3) C(7) C(4) 124.8(9) yes
S(1) C(9) C(10) 112.2(6) yes
C(9) C(10) C(15) 117.8(7) yes
C(9) C(10) C(16) 115.7(7) yes
C(15) C(10) C(16) 103.1(8) yes
C(11) C(12) C(13) 102.5(8) yes
C(12) C(13) C(16) 101.9(9) yes
C(13) C(14) C(15) 101.5(9) yes
O(5) C(15) C(14) 110.4(9) yes
C(10) C(16) C(13) 93.2(7) yes
C(13) C(16) C(17) 110.2(11) yes
C(13) C(16) C(18) 116.0(10) yes
O(1) S(1) C(9) 105.5(4) yes
C(5) O(2) C(19) 115.7(8) yes
S(1) C(1) C(2) 116.3(7) yes
C(2) C(1) C(6) 125.0(9) yes
C(2) C(3) C(4) 109.6(8) yes
C(3) C(4) C(7) 108.9(8) yes
O(2) C(5) C(4) 107.7(7) yes
C(4) C(5) C(6) 113.3(7) yes
O(3) C(7) O(4) 126.4(9) yes
O(4) C(7) C(4) 108.6(8) yes
C(9) C(10) C(11) 114.2(7) yes
C(11) C(10) C(15) 102.7(7) yes
C(11) C(10) C(16) 101.1(7) yes
C(10) C(11) C(12) 104.2(8) yes
C(12) C(13) C(14) 104.5(8) yes
C(14) C(13) C(16) 104.7(9) yes
O(5) C(15) C(10) 116.0(9) yes
C(10) C(15) C(14) 106.6(9) yes
C(10) C(16) C(17) 112.0(9) yes
C(10) C(16) C(18) 113.3(11) yes
C(17) C(16) C(18) 111.1(11) yes

loop_
_geom_bond_atom_site_label_1
_geom_bond_atom_site_label_2
_geom_bond_distance
_geom_bond_publ_flag
S(1) O(1) 1.510(9) yes
S(1) C(9) 1.802(8) yes
O(2) C(19) 1.395(16) yes
O(4) C(7) 1.347(13) yes
O(5) H(O5) 0.96 yes
C(1) C(2) 1.476(14) yes
C(2) C(3) 1.542(14) yes
C(4) C(5) 1.529(13) yes
C(5) C(6) 1.507(13) yes
C(10) C(11) 1.512(12) yes
C(10) C(16) 1.575(13) yes
C(12) C(13) 1.531(17) yes
C(13) C(16) 1.516(15) yes
C(16) C(17) 1.54(2) yes
O(1) O(5) 2.708(12) yes
S(1) C(1) 1.781(10) yes
O(2) C(5) 1.399(10) yes
O(3) C(7) 1.175(13) yes
O(4) C(8) 1.416(12) yes
O(5) C(15) 1.407(13) yes
C(1) C(6) 1.341(13) yes
C(3) C(4) 1.520(13) yes
C(4) C(7) 1.545(13) yes
C(9) C(10) 1.498(11) yes
C(10) C(15) 1.516(13) yes
C(11) C(12) 1.544(13) yes
C(13) C(14) 1.567(16) yes
C(14) C(15) 1.498(16) yes
C(16) C(18) 1.48(2) yes
O(1) H(O5) 1.81 yes
